data_9000957
loop_
_publ_author_name
'Yamanaka, T.'
'Hirano, M.'
'Takeuchi, Y.'

_publ_section_title
;
 A high temperature transition in MgGeO3 from clinopyroxene (C2/c) type to
 orthopyroxene (Pbca) type
;
_journal_name_full 'American Mineralogist'
_journal_page_first 365
_journal_page_last 374
_journal_volume 70
_journal_year 1985
_chemical_formula_structural 'Mg (Ge O3)'
_chemical_formula_sum 'Ge Mg O3'
_space_group_IT_number 61
_symmetry_space_group_name_Hall '-P 2ac 2ab'
_symmetry_space_group_name_H-M 'P b c a'
_cell_angle_alpha 90
_cell_angle_beta 90
_cell_angle_gamma 90
_cell_length_a 19.011
_cell_length_b 9.084
_cell_length_c 5.415
_cell_formula_units_Z 16
_cell_volume 935.148
_database_code_amcsd 0000976
_exptl_crystal_density_diffrn 4.117
_cod_original_formula_sum 'Mg Ge O3'
_cod_database_code 9000957
_amcsd_formula_title MgGeO3

loop_
_space_group_symop_operation_xyz
x,y,z
x,1/2-y,1/2+z
-x,1/2+y,1/2-z
1/2-x,1/2+y,z
1/2+x,1/2-y,-z
1/2+x,y,1/2-z
1/2-x,-y,1/2+z
-x,-y,-z

loop_
_atom_site_label
_atom_site_fract_x
_atom_site_fract_y
_atom_site_fract_z
_atom_site_U_iso_or_equiv
Mg1 0.12370 0.36470 0.35650 0.03369
Mg2 0.37760 0.48740 0.35320 0.03762
Ge1 0.27100 0.34500 0.04220 0.01976
Ge2 0.47290 0.33870 0.80350 0.02204
O1 0.17710 0.33470 0.02500 0.02584
O2 0.30930 0.51500 0.04370 0.03850
O3 0.30690 0.21410 0.83240 0.04205
O4 0.56670 0.34150 0.80900 0.03888
O5 0.42890 0.48520 0.67910 0.02938
O6 0.44810 0.17450 0.62900 0.01368

loop_
_cod_related_entry_id
_cod_related_entry_database
_cod_related_entry_code
1 AMCSD 0000976
